data_7020010
loop_
_publ_author_name
'Oresmaa, Larisa'
'Tarvainen, Heli'
'Machal, Kalle'
'Haukka, Matti'

_publ_section_title
;
 Ruthenium imidazole oxime carbonyls and their activities as CO-releasing
 molecules.
;
_journal_issue 36
_journal_name_full 'Dalton transactions (Cambridge, England : 2003)'
_journal_page_first 11170
_journal_page_last 11175
_journal_paper_doi 10.1039/c2dt31002c
_journal_volume 41
_journal_year 2012
_chemical_formula_moiety 'C8 H8 Cl N3 O5 Ru'
_chemical_formula_sum 'C8 H8 Cl N3 O5 Ru'
_chemical_formula_weight 362.69
_chemical_name_systematic
;
?
;
_space_group_IT_number 2
_symmetry_cell_setting triclinic
_symmetry_space_group_name_Hall '-P 1'
_symmetry_space_group_name_H-M 'P -1'
_atom_sites_solution_hydrogens mixed
_atom_sites_solution_primary direct
_atom_sites_solution_secondary difmap
_audit_creation_method SHELXL-97
_cell_angle_alpha 96.600(4)
_cell_angle_beta 90.728(4)
_cell_angle_gamma 93.281(3)
_cell_formula_units_Z 2
_cell_length_a 6.3371(4)
_cell_length_b 7.9665(5)
_cell_length_c 11.7247(7)
_cell_measurement_reflns_used 17304
_cell_measurement_temperature 100(2)
_cell_measurement_theta_max 27.48
_cell_measurement_theta_min 1.00
_cell_volume 586.92(6)
_computing_cell_refinement 'Denzo/Scalepack (Otwinowski & Minor, 1997)'
_computing_data_collection 'Collect (Bruker AXS BV, 1997-2008)'
_computing_data_reduction 'Denzo/Scalepack (Otwinowski & Minor, 1997)'
_computing_molecular_graphics 'Diamond v.3.1f (Brandenburg, 2008)'
_computing_publication_material 'SHELXL-97 (Sheldrick, 1997)'
_computing_structure_refinement 'SHELXL-97 (Sheldrick, 1997)'
_computing_structure_solution 'SIR97 (Altomare et al., 1997)'
_diffrn_ambient_temperature 100(2)
_diffrn_detector_area_resol_mean 9
_diffrn_measured_fraction_theta_full 0.997
_diffrn_measured_fraction_theta_max 0.997
_diffrn_measurement_device '95mm CCD camera on \k-goniostat'
_diffrn_measurement_device_type 'Nonius KappaCCD'
_diffrn_measurement_method '\f scans and \w scans with \k offset'
_diffrn_radiation_monochromator 'horizontally mounted graphite crystal'
_diffrn_radiation_source 'fine-focus sealed tube'
_diffrn_radiation_type MoK\a
_diffrn_radiation_wavelength 0.71073
_diffrn_reflns_av_R_equivalents 0.0638
_diffrn_reflns_av_sigmaI/netI 0.0522
_diffrn_reflns_limit_h_max 8
_diffrn_reflns_limit_h_min -8
_diffrn_reflns_limit_k_max 10
_diffrn_reflns_limit_k_min -10
_diffrn_reflns_limit_l_max 12
_diffrn_reflns_limit_l_min -15
_diffrn_reflns_number 9561
_diffrn_reflns_theta_full 27.49
_diffrn_reflns_theta_max 27.49
_diffrn_reflns_theta_min 2.58
_exptl_absorpt_coefficient_mu 1.580
_exptl_absorpt_correction_T_max 0.8988
_exptl_absorpt_correction_T_min 0.8186
_exptl_absorpt_correction_type multi-scan
_exptl_absorpt_process_details 'SADABS-2008/1 (Sheldrick, 2008)'
_exptl_crystal_colour colourless
_exptl_crystal_density_diffrn 2.052
_exptl_crystal_density_method 'not measured'
_exptl_crystal_description block
_exptl_crystal_F_000 356
_exptl_crystal_size_max 0.13
_exptl_crystal_size_mid 0.09
_exptl_crystal_size_min 0.07
_refine_diff_density_max 0.772
_refine_diff_density_min -1.295
_refine_diff_density_rms 0.197
_refine_ls_extinction_method none
_refine_ls_goodness_of_fit_ref 1.076
_refine_ls_hydrogen_treatment constr
_refine_ls_matrix_type full
_refine_ls_number_parameters 164
_refine_ls_number_reflns 2685
_refine_ls_number_restraints 0
_refine_ls_restrained_S_all 1.076
_refine_ls_R_factor_all 0.0444
_refine_ls_R_factor_gt 0.0324
_refine_ls_shift/su_max 0.001
_refine_ls_shift/su_mean 0.000
_refine_ls_structure_factor_coef Fsqd
_refine_ls_weighting_details 'calc w=1/[\s^2^(Fo^2^)+(0.0264P)^2^+0.5004P] where P=(Fo^2^+2Fc^2^)/3'
_refine_ls_weighting_scheme calc
_refine_ls_wR_factor_gt 0.0651
_refine_ls_wR_factor_ref 0.0692
_reflns_number_gt 2341
_reflns_number_total 2685
_reflns_threshold_expression >2sigma(I)
_cod_data_source_file c2dt31002c.txt
_cod_data_source_block 1
_cod_database_code 7020010

loop_
_symmetry_equiv_pos_as_xyz
'x, y, z'
'-x, -y, -z'

loop_
_atom_site_label
_atom_site_type_symbol
_atom_site_fract_x
_atom_site_fract_y
_atom_site_fract_z
_atom_site_U_iso_or_equiv
_atom_site_adp_type
_atom_site_occupancy
_atom_site_symmetry_multiplicity
_atom_site_calc_flag
_atom_site_refinement_flags
Ru1 Ru 0.02254(4) 0.71798(3) 0.73587(2) 0.01550(9) Uani 1 1 d .
Cl2 Cl -0.15477(10) 0.62077(9) 0.90041(6) 0.01711(16) Uani 1 1 d .
O1 O -0.3281(3) 0.5335(3) 0.58473(19) 0.0249(5) Uani 1 1 d .
O3 O 0.2641(4) 0.8221(3) 0.5343(2) 0.0278(5) Uani 1 1 d .
O4 O 0.4146(3) 0.7986(3) 0.90195(19) 0.0211(5) Uani 1 1 d .
H4O H 0.3996 0.6864 0.8715 0.032 Uiso 1 1 d R
O5 O 0.3485(3) 0.4940(3) 0.78648(19) 0.0218(5) Uani 1 1 d .
O6 O 0.1307(3) 0.3818(3) 0.64302(18) 0.0198(5) Uani 1 1 d .
N1 N 0.2354(4) 0.8580(3) 0.8580(2) 0.0163(5) Uani 1 1 d .
N2 N -0.1178(4) 0.9589(3) 0.7755(2) 0.0161(5) Uani 1 1 d .
N3 N -0.0936(4) 1.2112(3) 0.8739(2) 0.0178(5) Uani 1 1 d .
H3N H -0.0570 1.3088 0.9237 0.027 Uiso 1 1 d R
C1 C -0.1929(5) 0.6017(4) 0.6394(3) 0.0188(6) Uani 1 1 d .
C3 C 0.1703(5) 0.7841(4) 0.6100(3) 0.0200(6) Uani 1 1 d .
C4 C 0.1937(4) 0.5090(4) 0.7253(3) 0.0176(6) Uani 1 1 d .
C5 C 0.2596(5) 0.2368(4) 0.6295(3) 0.0217(7) Uani 1 1 d .
H5A H 0.4028 0.2728 0.6082 0.033 Uiso 1 1 calc R
H5B H 0.1975 0.1525 0.5691 0.033 Uiso 1 1 calc R
H5C H 0.2656 0.1870 0.7020 0.033 Uiso 1 1 calc R
C7 C 0.1907(4) 1.0079(4) 0.8996(3) 0.0175(6) Uani 1 1 d .
H7 H 0.2766 1.0761 0.9559 0.021 Uiso 1 1 calc R
C8 C -0.0027(4) 1.0630(4) 0.8529(2) 0.0161(6) Uani 1 1 d .
C9 C -0.2738(5) 1.2029(4) 0.8079(3) 0.0185(6) Uani 1 1 d .
H9 H -0.3708 1.2890 0.8049 0.022 Uiso 1 1 calc R
C10 C -0.2864(5) 1.0458(4) 0.7470(3) 0.0187(6) Uani 1 1 d .
H10 H -0.3955 1.0036 0.6932 0.022 Uiso 1 1 calc R

loop_
_atom_site_aniso_label
_atom_site_aniso_U_11
_atom_site_aniso_U_22
_atom_site_aniso_U_33
_atom_site_aniso_U_23
_atom_site_aniso_U_13
_atom_site_aniso_U_12
Ru1 0.01189(13) 0.01553(14) 0.01878(14) 0.00054(9) -0.00095(9) 0.00129(9)
Cl2 0.0138(3) 0.0172(4) 0.0201(4) 0.0017(3) -0.0009(3) 0.0009(3)
O1 0.0203(11) 0.0288(13) 0.0239(12) -0.0002(10) -0.0057(10) -0.0055(10)
O3 0.0324(13) 0.0234(13) 0.0276(13) 0.0031(10) 0.0060(11) 0.0003(10)
O4 0.0131(10) 0.0208(11) 0.0283(12) -0.0027(9) -0.0075(9) 0.0054(8)
O5 0.0161(11) 0.0214(12) 0.0275(12) -0.0008(9) -0.0028(9) 0.0047(9)
O6 0.0208(11) 0.0147(11) 0.0231(11) -0.0025(9) -0.0013(9) 0.0043(8)
N1 0.0081(11) 0.0192(13) 0.0221(13) 0.0051(10) -0.0011(10) 0.0014(10)
N2 0.0119(11) 0.0148(13) 0.0224(13) 0.0048(10) 0.0001(10) 0.0032(9)
N3 0.0191(13) 0.0154(13) 0.0185(13) 0.0002(10) 0.0000(10) 0.0019(10)
C1 0.0181(15) 0.0175(15) 0.0222(16) 0.0051(13) 0.0055(13) 0.0062(12)
C3 0.0165(15) 0.0156(15) 0.0262(17) -0.0053(13) -0.0037(13) 0.0032(12)
C4 0.0145(14) 0.0178(15) 0.0205(15) 0.0021(12) 0.0077(12) -0.0004(12)
C5 0.0237(16) 0.0153(15) 0.0257(17) -0.0012(13) 0.0001(13) 0.0055(12)
C7 0.0146(14) 0.0200(16) 0.0176(15) 0.0014(12) 0.0013(11) 0.0002(12)
C8 0.0153(14) 0.0156(15) 0.0177(15) 0.0037(12) 0.0036(11) -0.0004(11)
C9 0.0153(14) 0.0160(15) 0.0247(16) 0.0039(12) -0.0001(12) 0.0030(12)
C10 0.0153(14) 0.0187(15) 0.0221(16) 0.0019(12) -0.0017(12) 0.0021(12)

loop_
_atom_type_symbol
_atom_type_description
_atom_type_scat_dispersion_real
_atom_type_scat_dispersion_imag
_atom_type_scat_source
C C 0.0033 0.0016 'International Tables Vol C Tables 4.2.6.8 and 6.1.1.4'
H H 0.0000 0.0000 'International Tables Vol C Tables 4.2.6.8 and 6.1.1.4'
N N 0.0061 0.0033 'International Tables Vol C Tables 4.2.6.8 and 6.1.1.4'
O O 0.0106 0.0060 'International Tables Vol C Tables 4.2.6.8 and 6.1.1.4'
Cl Cl 0.1484 0.1585 'International Tables Vol C Tables 4.2.6.8 and 6.1.1.4'
Ru Ru -1.2594 0.8363 'International Tables Vol C Tables 4.2.6.8 and 6.1.1.4'

loop_
_geom_angle_atom_site_label_1
_geom_angle_atom_site_label_2
_geom_angle_atom_site_label_3
_geom_angle
_geom_angle_publ_flag
C3 Ru1 C1 91.73(13) yes
C3 Ru1 C4 88.12(12) ?
C1 Ru1 C4 91.29(12) yes
C3 Ru1 N1 93.63(11) ?
C1 Ru1 N1 173.13(11) ?
C4 Ru1 N1 93.18(11) ?
C3 Ru1 N2 94.38(11) ?
C1 Ru1 N2 99.74(11) ?
C4 Ru1 N2 168.60(11) ?
N1 Ru1 N2 75.58(9) yes
C3 Ru1 Cl2 176.83(9) yes
C1 Ru1 Cl2 89.12(9) ?
C4 Ru1 Cl2 88.81(8) ?
N1 Ru1 Cl2 85.76(7) ?
N2 Ru1 Cl2 88.49(7) ?
N1 O4 H4O 100.2 ?
C4 O6 C5 116.7(2) ?
C7 N1 O4 115.9(2) ?
C7 N1 Ru1 118.68(19) ?
O4 N1 Ru1 125.37(18) ?
C8 N2 C10 106.3(2) ?
C8 N2 Ru1 112.08(18) ?
C10 N2 Ru1 141.6(2) ?
C8 N3 C9 108.1(3) ?
C8 N3 H3N 132.2 ?
C9 N3 H3N 119.8 ?
O1 C1 Ru1 177.2(3) ?
O3 C3 Ru1 178.3(3) ?
O5 C4 O6 119.6(3) ?
O5 C4 Ru1 124.2(2) ?
O6 C4 Ru1 116.1(2) ?
O6 C5 H5A 109.5 ?
O6 C5 H5B 109.5 ?
H5A C5 H5B 109.5 ?
O6 C5 H5C 109.5 ?
H5A C5 H5C 109.5 ?
H5B C5 H5C 109.5 ?
N1 C7 C8 113.8(3) ?
N1 C7 H7 123.1 ?
C8 C7 H7 123.1 ?
N2 C8 N3 110.2(3) ?
N2 C8 C7 119.8(3) ?
N3 C8 C7 130.0(3) ?
C10 C9 N3 106.1(3) ?
C10 C9 H9 127.0 ?
N3 C9 H9 127.0 ?
N2 C10 C9 109.4(3) ?
N2 C10 H10 125.3 ?
C9 C10 H10 125.3 ?

loop_
_geom_bond_atom_site_label_1
_geom_bond_atom_site_label_2
_geom_bond_distance
_geom_bond_publ_flag
Ru1 C3 1.869(3) yes
Ru1 C1 1.891(3) yes
Ru1 C4 2.031(3) yes
Ru1 N1 2.127(2) yes
Ru1 N2 2.166(2) yes
Ru1 Cl2 2.4255(8) yes
O1 C1 1.137(4) ?
O3 C3 1.134(4) ?
O4 N1 1.372(3) yes
O4 H4O 0.9227 ?
O5 C4 1.227(4) yes
O6 C4 1.355(4) yes
O6 C5 1.448(4) ?
N1 C7 1.286(4) yes
N2 C8 1.336(4) ?
N2 C10 1.365(4) ?
N3 C8 1.343(4) ?
N3 C9 1.366(4) ?
N3 H3N 0.9325 ?
C5 H5A 0.9800 ?
C5 H5B 0.9800 ?
C5 H5C 0.9800 ?
C7 C8 1.447(4) ?
C7 H7 0.9500 ?
C9 C10 1.365(4) ?
C9 H9 0.9500 ?
C10 H10 0.9500 ?

loop_
_geom_hbond_atom_site_label_D
_geom_hbond_atom_site_label_H
_geom_hbond_atom_site_label_A
_geom_hbond_distance_DH
_geom_hbond_distance_HA
_geom_hbond_distance_DA
_geom_hbond_angle_DHA
_geom_hbond_site_symmetry_A
_geom_hbond_publ_flag
O4 H4O O5 0.92 1.74 2.648(3) 166.7 . yes
N3 H3N Cl2 0.93 2.44 3.179(3) 136.3 2_577 yes
N3 H3N Cl2 0.93 2.64 3.287(3) 127.2 1_565 yes

loop_
_geom_torsion_atom_site_label_1
_geom_torsion_atom_site_label_2
_geom_torsion_atom_site_label_3
_geom_torsion_atom_site_label_4
_geom_torsion
C3 Ru1 N1 C7 94.9(2)
C4 Ru1 N1 C7 -176.8(2)
N2 Ru1 N1 C7 1.3(2)
Cl2 Ru1 N1 C7 -88.3(2)
C3 Ru1 N1 O4 -88.8(2)
C4 Ru1 N1 O4 -0.5(2)
N2 Ru1 N1 O4 177.6(2)
Cl2 Ru1 N1 O4 88.0(2)
C3 Ru1 N2 C8 -93.1(2)
C1 Ru1 N2 C8 174.4(2)
C4 Ru1 N2 C8 9.2(6)
N1 Ru1 N2 C8 -0.47(19)
Cl2 Ru1 N2 C8 85.54(19)
C3 Ru1 N2 C10 85.4(3)
C1 Ru1 N2 C10 -7.1(3)
C4 Ru1 N2 C10 -172.3(5)
N1 Ru1 N2 C10 178.0(3)
Cl2 Ru1 N2 C10 -96.0(3)
C4 Ru1 C3 O3 -27(9)
C5 O6 C4 O5 -2.7(4)
C5 O6 C4 Ru1 176.04(19)
C3 Ru1 C4 O5 99.8(3)
C1 Ru1 C4 O5 -168.5(3)
N1 Ru1 C4 O5 6.3(3)
N2 Ru1 C4 O5 -3.1(7)
Cl2 Ru1 C4 O5 -79.4(2)
C3 Ru1 C4 O6 -78.9(2)
C1 Ru1 C4 O6 12.8(2)
N1 Ru1 C4 O6 -172.5(2)
N2 Ru1 C4 O6 178.2(4)
Cl2 Ru1 C4 O6 101.9(2)
O4 N1 C7 C8 -178.4(2)
Ru1 N1 C7 C8 -1.7(3)
C10 N2 C8 N3 0.2(3)
Ru1 N2 C8 N3 179.23(18)
C10 N2 C8 C7 -179.3(3)
Ru1 N2 C8 C7 -0.3(3)
C9 N3 C8 N2 0.0(3)
C9 N3 C8 C7 179.4(3)
N1 C7 C8 N2 1.3(4)
N1 C7 C8 N3 -178.1(3)
C8 N3 C9 C10 -0.2(3)
C8 N2 C10 C9 -0.3(3)
Ru1 N2 C10 C9 -178.9(2)
N3 C9 C10 N2 0.3(3)
